data_4002654
loop_
_publ_author_name
'Fedotov, Stanislav S.'
'Khasanova, Nellie R.'
'Samarin, Aleksandr Sh.'
'Drozhzhin, Oleg A.'
'Batuk, Dmitry'
'Karakulina, Olesia M.'
'Hadermann, Joke'
'Abakumov, Artem M.'
'Antipov, Evgeny V.'

_publ_section_title
;
 AVPO4F (A = Li, K): A 4 V Cathode Material for High-Power Rechargeable
 Batteries
;
_journal_issue 2
_journal_name_full 'Chemistry of Materials'
_journal_page_first 411
_journal_paper_doi 10.1021/acs.chemmater.5b04065
_journal_volume 28
_journal_year 2016
_chemical_formula_sum 'F K O4 P V'
_chemical_formula_weight 204
_space_group_IT_number 33
_symmetry_cell_setting orthorhombic
_symmetry_Int_Tables_number 33
_symmetry_space_group_name_Hall 'P 2c -2n'
_symmetry_space_group_name_H-M 'P n a 21'
_cell_angle_alpha 90
_cell_angle_beta 90
_cell_angle_gamma 90
_cell_formula_units_Z 8
_cell_length_a 12.8200(3)
_cell_length_b 6.39516(14)
_cell_length_c 10.61151(17)
_cell_measurement_temperature 293
_cell_volume 869.99(3)
_computing_structure_refinement '(Jana2006; Petricek, Dusek & Palatinus, 2006)'
_diffrn_ambient_temperature 293
_diffrn_measurement_device Bruker_PhaserD2
_diffrn_radiation_probe x-ray
_diffrn_radiation_type CuKa
_diffrn_radiation_wavelength 1.5418
_exptl_absorpt_coefficient_mu 30.799
_exptl_crystal_density_diffrn 3.1141
_exptl_crystal_F_000 784
_pd_char_colour dark-grey
_pd_meas_2theta_range_max 109.993
_pd_meas_2theta_range_min 12.002
_pd_meas_number_of_points 4845
_pd_proc_2theta_range_max 109.993
_pd_proc_2theta_range_min 12.002
_pd_proc_ls_background_function '10 Legendre polynoms'
_pd_proc_ls_pref_orient_corr none
_pd_proc_ls_profile_function Pseudo-Voigt
_pd_proc_ls_prof_R_factor 0.0474
_pd_proc_ls_prof_wR_expected 0.0419
_pd_proc_ls_prof_wR_factor 0.0631
_refine_ls_goodness_of_fit_all 1.51
_refine_ls_number_constraints 2
_refine_ls_number_parameters 79
_refine_ls_number_restraints 8
_refine_ls_R_factor_all 0.0319
_refine_ls_R_factor_gt 0.0271
_refine_ls_shift/su_max 0.0300
_refine_ls_shift/su_mean 0.0058
_refine_ls_weighting_scheme sigma
_refine_ls_wR_factor_all 0.0304
_refine_ls_wR_factor_gt 0.0281
_cod_data_source_file cm5b04065_si_002.cif
_cod_data_source_block I
_cod_depositor_comments 'Adding full bibliography for 4002653--4002655.cif.'
_cod_original_formula_sum 'F1 K1 O4 P1 V1'
_cod_database_code 4002654

loop_
_symmetry_equiv_pos_site_id
_symmetry_equiv_pos_as_xyz
1 x,y,z
2 -x,-y,z+1/2
3 x+1/2,-y+1/2,z
4 -x+1/2,y+1/2,z+1/2

loop_
_atom_site_label
_atom_site_type_symbol
_atom_site_fract_x
_atom_site_fract_y
_atom_site_fract_z
_atom_site_adp_type
_atom_site_U_iso_or_equiv
_atom_site_symmetry_multiplicity
_atom_site_occupancy
_atom_site_calc_flag
K1 K 0.3697(14) 0.779(3) 0.2947(18) Uiso 0.024(3) 4 0.5 d
K1' K 0.3873(15) 0.775(3) 0.3235(16) Uiso 0.024(3) 4 0.5 d
K2 K 0.1075(13) 0.721(2) 0.0451(19) Uiso 0.019(3) 4 0.5 d
K2' K 0.0938(13) 0.678(2) 0.0743(16) Uiso 0.019(3) 4 0.5 d
V1 V 0.3834(2) 0.4918(9) 0 Uiso 0.0235(7) 4 1 d
V2 V 0.2481(4) 0.2538(9) 0.2499(6) Uiso 0.0235(7) 4 1 d
P1 P 0.4978(8) 0.3297(7) 0.2544(12) Uiso 0.0240(10) 4 1 d
P2 P 0.1823(4) 0.4962(15) 0.4985(12) Uiso 0.0240(10) 4 1 d
O1 O 0.4844(15) 0.480(2) 0.1431(13) Uiso 0.0178(12) 4 1 d
O2 O 0.5187(16) 0.475(2) 0.3725(13) Uiso 0.0178(12) 4 1 d
O3 O 0.4029(10) 0.199(2) 0.2811(18) Uiso 0.0178(12) 4 1 d
O4 O 0.5988(10) 0.200(2) 0.2392(15) Uiso 0.0178(12) 4 1 d
O5 O 0.1149(12) 0.3055(19) 0.5282(18) Uiso 0.0178(12) 4 1 d
O6 O 0.1045(11) 0.679(2) 0.4724(16) Uiso 0.0178(12) 4 1 d
O7 O 0.2452(14) 0.544(3) 0.6218(15) Uiso 0.0178(12) 4 1 d
O8 O 0.2532(14) 0.459(4) 0.3846(15) Uiso 0.0178(12) 4 1 d
F1 F 0.2708(15) 0.526(3) 0.8768(11) Uiso 0.021(2) 4 1 d
F2 F 0.2702(14) 0.482(3) 0.1247(13) Uiso 0.021(2) 4 1 d

loop_
_atom_type_symbol
_atom_type_scat_dispersion_real
_atom_type_scat_dispersion_imag
_atom_type_scat_source
_atom_type_scat_Cromer_Mann_a1
_atom_type_scat_Cromer_Mann_b1
_atom_type_scat_Cromer_Mann_a2
_atom_type_scat_Cromer_Mann_b2
_atom_type_scat_Cromer_Mann_a3
_atom_type_scat_Cromer_Mann_b3
_atom_type_scat_Cromer_Mann_a4
_atom_type_scat_Cromer_Mann_b4
_atom_type_scat_Cromer_Mann_c
F 0.0727 0.0534 'International Tables Vol C tables 4.2.6.8 and 6.1.1.4' 3.5392 10.2825 2.6412 4.2944 1.517 0.2615 1.0243 26.1476 0.2776
K 0.3868 1.0657 'International Tables Vol C tables 4.2.6.8 and 6.1.1.4' 8.2186 12.7949 7.4398 0.7748 1.0519 213.186996 0.8659 41.684101 1.4228
O 0.0492 0.0322 'International Tables Vol C tables 4.2.6.8 and 6.1.1.4' 3.0485 13.2771 2.2868 5.7011 1.5463 0.3239 0.867 32.908901 0.2508
P 0.2955 0.4335 'International Tables Vol C tables 4.2.6.8 and 6.1.1.4' 6.4345 1.9067 4.1791 27.157 1.78 0.526 1.4908 68.164497 1.1149
V 0.0687 2.1097 'International Tables Vol C tables 4.2.6.8 and 6.1.1.4' 10.2971 6.8657 7.3511 0.4385 2.0703 26.893801 2.0571 102.477997 1.2199

loop_
_geom_bond_atom_site_label_1
_geom_bond_atom_site_label_2
_geom_bond_site_symmetry_2
_geom_bond_distance
K1 O1 . 2.90(2)
K1 O2 . 2.85(3)
K1 O3 1_565 2.72(2)
K1 O5 4_554 2.84(3)
K1 O7 4_554 2.90(3)
K1 O8 . 2.71(3)
K1 F1 4_554 2.55(3)
K1 F2 . 2.91(3)
K1' O1 . 2.96(2)
K1' O2 . 2.61(3)
K1' O3 1_565 2.76(2)
K1' O8 . 2.73(3)
K1' F1 4_554 2.64(3)
K2 O1 3_465 2.69(2)
K2 O2 4_554 2.94(2)
K2 O3 4_554 2.81(3)
K2 O5 2_564 2.86(2)
K2 O7 4_554 2.92(2)
K2 O8 4_554 2.90(3)
K2 F2 . 2.72(2)
K2' O1 3_465 2.70(2)
K2' O4 3_455 2.98(2)
K2' O5 2_564 2.72(2)
K2' F2 . 2.64(2)
V1 O1 . 1.997(17)
V1 O2 2_664 1.858(17)
V1 O5 4_554 2.029(13)
V1 O6 4_544 2.028(15)
V1 F1 1_554 1.960(16)
V1 F2 . 1.964(16)
V2 O3 . 2.042(15)
V2 O4 3_455 1.940(14)
V2 O7 4_544 1.912(19)
V2 O8 . 1.94(2)
V2 F1 4_544 2.001(18)
V2 F2 . 1.995(18)
P1 O1 . 1.534(18)
P1 O2 . 1.583(18)
P1 O3 . 1.502(16)
P1 O4 . 1.547(16)
P2 O5 . 1.527(16)
P2 O6 . 1.561(16)
P2 O7 . 1.57(2)
P2 O8 . 1.53(2)
